data_4504469
loop_
_publ_author_name
'Hafizovi\'c, Jasmina'
'Krivokapi\'c, Alexander'
'Szeto, Kai C.'
'Jakobsen, S\/oren'
'Lillerud, Karl Petter'
'Olsbye, Unni'
'Tilset, Mats'

_publ_section_title
;
 Tailoring the Dimensionality of Metal--Organic Frameworks Incorporating
 Pt and Pd. From Molecular Complexes to 3D Networks
;
_journal_issue 11
_journal_name_full 'Crystal Growth &amp; Design'
_journal_page_first 2302
_journal_paper_doi 10.1021/cg7008094
_journal_volume 7
_journal_year 2007
_chemical_formula_moiety 'C14 H11 Cl2 Co1 N2 O14 Pt1'
_chemical_formula_sum 'C14 H11 Cl2 Co N2 O14 Pt'
_chemical_formula_weight 756.17
_space_group_IT_number 15
_symmetry_cell_setting monoclinic
_symmetry_space_group_name_Hall '-C 2yc'
_symmetry_space_group_name_H-M 'C 1 2/c 1'
_atom_sites_solution_hydrogens geom
_atom_sites_solution_primary direct
_audit_creation_date 07-01-23
_audit_creation_method CRYSTALS_ver_12.82
_cell_angle_alpha 90
_cell_angle_beta 95.686(4)
_cell_angle_gamma 90
_cell_formula_units_Z 4
_cell_length_a 11.607(3)
_cell_length_b 26.232(7)
_cell_length_c 7.5531(19)
_cell_measurement_reflns_used 2291
_cell_measurement_temperature 105
_cell_measurement_theta_max 28.23
_cell_measurement_theta_min 3.11
_cell_volume 2288.4(10)
_computing_cell_refinement 'SAINT (Siemens ,1995)'
_computing_data_collection 'SMART (Siemens, 1993)'
_computing_data_reduction 'SAINT (Siemens ,1995)'
_computing_molecular_graphics 'CAMERON (Watkin et al., 1996)'
_computing_publication_material 'CRYSTALS (Betteridge et al., 2003)'
_computing_structure_refinement 'CRYSTALS (Betteridge et al., 2003)'
_computing_structure_solution 'SIR92 (Altomare et al., 1994)'
_diffrn_ambient_temperature 105
_diffrn_measured_fraction_theta_full 0.996
_diffrn_measured_fraction_theta_max 0.970
_diffrn_measurement_device_type 'Bruker SMART'
_diffrn_measurement_method \w
_diffrn_radiation_monochromator graphite
_diffrn_radiation_type 'Mo K\a'
_diffrn_radiation_wavelength 0.71073
_diffrn_reflns_av_R_equivalents 0.032
_diffrn_reflns_limit_h_max 15
_diffrn_reflns_limit_h_min -15
_diffrn_reflns_limit_k_max 34
_diffrn_reflns_limit_k_min -34
_diffrn_reflns_limit_l_max 10
_diffrn_reflns_limit_l_min -9
_diffrn_reflns_number 9523
_diffrn_reflns_theta_full 27.137
_diffrn_reflns_theta_max 28.268
_diffrn_reflns_theta_min 1.553
_diffrn_standards_decay_% none
_diffrn_standards_interval_count none
_diffrn_standards_interval_time none
_diffrn_standards_number 0
_exptl_absorpt_coefficient_mu 7.136
_exptl_absorpt_correction_T_max 0.24
_exptl_absorpt_correction_T_min 0.11
_exptl_absorpt_correction_type multi-scan
_exptl_absorpt_process_details 'SADABS (Siemens, 1996)'
_exptl_crystal_colour orange
_exptl_crystal_density_diffrn 2.195
_exptl_crystal_description block
_exptl_crystal_F_000 1440
_exptl_crystal_size_max 0.32
_exptl_crystal_size_mid 0.30
_exptl_crystal_size_min 0.20
_refine_diff_density_max 1.37
_refine_diff_density_min -1.02
_refine_ls_extinction_method None
_refine_ls_goodness_of_fit_ref 1.0355
_refine_ls_hydrogen_treatment noref
_refine_ls_matrix_type full
_refine_ls_number_parameters 169
_refine_ls_number_reflns 1815
_refine_ls_number_restraints 0
_refine_ls_R_factor_all 0.0342
_refine_ls_R_factor_gt 0.0207
_refine_ls_shift/su_max 0.000592
_refine_ls_structure_factor_coef F
_refine_ls_weighting_details
;
 Method, part 1, Chebychev polynomial, (Watkin, 1994, Prince, 1982) 
 [weight] = 1.0/[A~0~*T~0~(x)+A~1~*T~1~(x) ... +A~n-1~]*T~n-1~(x)] 
 where A~i~ are the Chebychev coefficients listed below and x= Fcalc/Fmax 
 Method = Robust Weighting (Prince, 1982) 
 W = [weight] * [1-(deltaF/6*sigmaF)^2^]^2^ 
 A~i~ are: 
 0.175 0.520E-01 0.386E-01 
;
_refine_ls_weighting_scheme calc
_refine_ls_wR_factor_all 0.0401
_refine_ls_wR_factor_gt 0.0217
_refine_ls_wR_factor_ref 0.0217
_reflns_limit_h_max 15
_reflns_limit_h_min -15
_reflns_limit_k_max 34
_reflns_limit_k_min 0
_reflns_limit_l_max 10
_reflns_limit_l_min 0
_reflns_number_gt 1815
_reflns_number_total 2753
_reflns_threshold_expression I>3.00u(I)
_oxford_diffrn_Wilson_B_factor 1.27
_oxford_diffrn_Wilson_scale 321.99
_oxford_refine_ls_scale 0.05928(7)
_oxford_structure_analysis_title 'C2-c in C2/c'
_cod_data_source_file cg7008094-file003.cif
_cod_data_source_block Structure1-Co-Pt
_cod_depositor_comments
;
The following automatic conversions were performed:

'_symmetry_cell_setting' value 'Monoclinic' changed to 'monoclinic'
according to /home/saulius/struct/CIF-dictionaries/cif_core.dic
dictionary named 'cif_core.dic' version 2.4.1 from 2010-06-29.

Automatic conversion script
Id: cif_fix_values 1715 2011-07-08 13:25:40Z adriana 
;
_cod_original_cell_volume 2288.5(10)
_cod_original_sg_symbol_H-M 'C 1 2/c 1 '
_cod_original_formula_sum 'C14 H11 Cl2 Co1 N2 O14 Pt1'
_cod_database_code 4504469

loop_
_symmetry_equiv_pos_as_xyz
x,y,z
-x,-y,-z
x+1/2,y+1/2,z
-x+1/2,-y+1/2,-z
-x,y,-z+1/2
x,-y,z+1/2
-x+1/2,y+1/2,-z+1/2
x+1/2,-y+1/2,z+1/2

loop_
_atom_site_label
_atom_site_type_symbol
_atom_site_fract_x
_atom_site_fract_y
_atom_site_fract_z
_atom_site_U_iso_or_equiv
_atom_site_occupancy
_atom_site_adp_type
_atom_site_refinement_flags_posn
_atom_site_refinement_flags_adp
Pt1 Pt 0.5000 0.5000 0.0000 0.0164 1.0000 Uani S .
Co1 Co 0.06185(11) 0.37011(5) 0.14586(18) 0.0305 0.5000 Uani . .
Cl1 Cl 0.68710(7) 0.50067(5) 0.13797(11) 0.0233 1.0000 Uani . .
N1 N 0.5042(4) 0.42298(10) -0.0041(6) 0.0178 1.0000 Uani . .
C1 C 0.4167(4) 0.39592(17) 0.0552(6) 0.0172 1.0000 Uani . .
C2 C 0.4180(4) 0.34275(16) 0.0573(6) 0.0166 1.0000 Uani . .
C3 C 0.5102(4) 0.31681(13) -0.0051(7) 0.0173 1.0000 Uani . .
C4 C 0.5989(4) 0.34503(16) -0.0693(6) 0.0170 1.0000 Uani . .
C5 C 0.5949(4) 0.39812(17) -0.0652(6) 0.0178 1.0000 Uani . .
C6 C 0.3197(4) 0.31552(17) 0.1328(6) 0.0196 1.0000 Uani . .
C7 C 0.6998(4) 0.31949(16) -0.1453(6) 0.0202 1.0000 Uani . .
O1 O 0.2315(3) 0.33823(13) 0.1625(5) 0.0310 1.0000 Uani . .
O2 O 0.3407(3) 0.26774(12) 0.1638(4) 0.0261 1.0000 Uani . .
O3 O 0.6801(3) 0.27263(11) -0.1947(4) 0.0240 1.0000 Uani . .
O4 O 0.7888(3) 0.34373(13) -0.1616(5) 0.0278 1.0000 Uani . .
O5 O 0.1045(3) 0.40146(16) 0.3816(6) 0.0487 1.0000 Uani . .
O6 O 0.0000 0.3051(2) 0.2500 0.0619 1.0000 Uani S T
O7 O 0.0275(6) 0.3353(4) -0.1124(10) 0.0469 0.5000 Uani . .
O8 O 0.1029(6) 0.4382(4) 0.0313(14) 0.0619 0.5000 Uani . .
O9 O 0.064(3) 0.5015(12) 0.113(4) 0.232(13) 0.5000 Uiso . .
H1 H 0.0000 0.3171 -0.2500 0.0500 1.0000 Uiso . .
H4 H 0.1039 0.4138 -0.0654 0.0500 1.0000 Uiso . .
H10 H 0.2769 0.2555 0.1925 0.0500 1.0000 Uiso . .
H11 H 0.3550 0.4135 0.0979 0.0201 1.0000 Uiso . .
H31 H 0.5134 0.2810 0.0000 0.0186 1.0000 Uiso . .
H51 H 0.6570 0.4176 -0.1036 0.0220 1.0000 Uiso . .

loop_
_atom_site_aniso_label
_atom_site_aniso_U_11
_atom_site_aniso_U_22
_atom_site_aniso_U_33
_atom_site_aniso_U_23
_atom_site_aniso_U_13
_atom_site_aniso_U_12
Pt1 0.01820(9) 0.01014(8) 0.02275(9) -0.00200(12) 0.01106(6) -0.00086(11)
Co1 0.0248(5) 0.0280(6) 0.0397(7) 0.0031(5) 0.0079(5) 0.0004(5)
Cl1 0.0235(4) 0.0191(3) 0.0286(4) -0.0022(6) 0.0086(3) -0.0006(5)
N1 0.0212(13) 0.0127(11) 0.0208(13) -0.0002(18) 0.0089(10) -0.0004(17)
C1 0.0181(19) 0.015(2) 0.019(2) -0.0023(17) 0.0071(17) -0.0012(16)
C2 0.020(2) 0.014(2) 0.016(2) -0.0003(16) 0.0041(16) -0.0002(15)
C3 0.0196(18) 0.0130(13) 0.0194(15) -0.0006(19) 0.0027(13) 0.0001(17)
C4 0.0150(19) 0.018(2) 0.019(2) -0.0019(17) 0.0061(16) 0.0010(15)
C5 0.018(2) 0.015(2) 0.021(2) -0.0035(17) 0.0081(18) -0.0033(16)
C6 0.0194(19) 0.019(2) 0.021(2) -0.0036(16) 0.0054(16) -0.0038(15)
C7 0.0201(19) 0.019(2) 0.023(2) -0.0031(16) 0.0084(16) 0.0055(17)
O1 0.0234(16) 0.0299(17) 0.042(2) 0.0031(15) 0.0147(14) 0.0023(13)
O2 0.0248(15) 0.0190(14) 0.0370(18) 0.0047(13) 0.0150(13) -0.0047(12)
O3 0.0237(14) 0.0170(14) 0.0330(17) -0.0039(12) 0.0116(13) 0.0030(12)
O4 0.0185(15) 0.0268(16) 0.0400(19) -0.0036(14) 0.0125(14) -0.0019(12)
O5 0.038(2) 0.041(2) 0.067(3) 0.000(2) 0.0066(19) -0.0015(17)
O6 0.039(3) 0.043(3) 0.110(6) 0.0000 0.038(3) 0.0000
O7 0.018(3) 0.079(6) 0.044(4) 0.009(4) 0.008(3) 0.009(3)
O8 0.019(3) 0.065(6) 0.103(7) 0.055(5) 0.012(4) -0.003(3)

loop_
_atom_type_symbol
_atom_type_scat_dispersion_real
_atom_type_scat_dispersion_imag
_atom_type_scat_Cromer_Mann_a1
_atom_type_scat_Cromer_Mann_b1
_atom_type_scat_Cromer_Mann_a2
_atom_type_scat_Cromer_Mann_b2
_atom_type_scat_Cromer_Mann_a3
_atom_type_scat_Cromer_Mann_b3
_atom_type_scat_Cromer_Mann_a4
_atom_type_scat_Cromer_Mann_b4
_atom_type_scat_Cromer_Mann_c
_atom_type_scat_source
C 0.0033 0.0016 2.3100 20.8439 1.0200 10.2075 1.5886 0.5687 0.8650 51.6512 0.2156 'International Tables Vol C 4.2.6.8 and 6.1.1.4'
H 0.0000 0.0000 0.4930 10.5109 0.3229 26.1257 0.1402 3.1424 0.0408 57.7998 0.0030 'International Tables Vol C 4.2.6.8 and 6.1.1.4'
N 0.0061 0.0033 12.2126 0.0057 3.1322 9.8933 2.0125 28.9975 1.1663 0.5826 -11.5290 'International Tables Vol C 4.2.6.8 and 6.1.1.4'
O 0.0106 0.0060 3.0485 13.2771 2.2868 5.7011 1.5463 0.3239 0.8670 32.9089 0.2508 'International Tables Vol C 4.2.6.8 and 6.1.1.4'
Cl 0.1484 0.1585 11.4604 0.0104 7.1964 1.1662 6.2556 18.5194 1.6455 47.7784 -9.5574 'International Tables Vol C 4.2.6.8 and 6.1.1.4'
Co 0.3494 0.9721 12.2841 4.2791 7.3409 0.2784 4.0034 13.5359 2.3488 71.1692 1.0118 'International Tables Vol C 4.2.6.8 and 6.1.1.4'
Pt -1.7033 8.3905 27.0059 1.5129 17.7639 8.8117 15.7131 0.4246 5.7837 38.6103 11.6883 'International Tables Vol C 4.2.6.8 and 6.1.1.4'
K 0.2009 0.2494 8.2186 12.7949 7.4398 0.7748 1.0519 213.1870 0.8659 41.6841 1.4228 'International Tables Vol C 4.2.6.8 and 6.1.1.4'

loop_
_geom_angle_atom_site_label_1
_geom_angle_site_symmetry_1
_geom_angle_atom_site_label_2
_geom_angle_atom_site_label_3
_geom_angle_site_symmetry_3
_geom_angle
_geom_angle_publ_flag
N1 2_665 Pt1 Cl1 2_665 89.52(14) yes
N1 2_665 Pt1 Cl1 . 90.48(14) yes
Cl1 2_665 Pt1 Cl1 . 179.995 yes
N1 2_665 Pt1 N1 . 179.994 yes
Cl1 2_665 Pt1 N1 . 90.48(14) yes
Cl1 . Pt1 N1 . 89.52(14) yes
O5 5_555 Co1 Co1 5_555 54.38(13) yes
O5 5_555 Co1 O1 . 177.69(18) yes
Co1 5_555 Co1 O1 . 127.83(13) yes
O5 5_555 Co1 O5 . 94.1(2) yes
Co1 5_555 Co1 O5 . 59.15(13) yes
O1 . Co1 O5 . 87.86(16) yes
O5 5_555 Co1 O6 . 90.59(14) yes
Co1 5_555 Co1 O6 . 56.81(10) yes
O1 . Co1 O6 . 90.42(13) yes
O5 . Co1 O6 . 93.84(15) yes
O5 5_555 Co1 O7 . 89.5(2) yes
Co1 5_555 Co1 O7 . 124.3(2) yes
O1 . Co1 O7 . 88.5(2) yes
O5 . Co1 O7 . 176.2(2) yes
O6 . Co1 O7 . 87.3(2) yes
O5 5_555 Co1 O8 . 82.4(2) yes
Co1 5_555 Co1 O8 . 119.2(3) yes
O1 . Co1 O8 . 96.6(2) yes
O5 . Co1 O8 . 88.3(4) yes
O6 . Co1 O8 . 172.8(2) yes
O5 5_555 Co1 H4 . 89.5 no
Co1 5_555 Co1 H4 . 139.8 no
O1 . Co1 H4 . 88.6 no
O5 . Co1 H4 . 114.1 no
O6 . Co1 H4 . 152.0 no
O7 . Co1 O8 . 91.0(4) yes
O7 . Co1 H4 . 64.7 no
O8 . Co1 H4 . 27.3 no
Pt1 . N1 C1 . 120.0(3) yes
Pt1 . N1 C5 . 120.4(3) yes
C1 . N1 C5 . 119.6(3) yes
N1 . C1 C2 . 121.5(4) yes
N1 . C1 H11 . 118.7 no
C2 . C1 H11 . 119.8 no
C1 . C2 C3 . 119.5(4) yes
C1 . C2 C6 . 118.1(4) yes
C3 . C2 C6 . 122.3(4) yes
C2 . C3 C4 . 118.6(3) yes
C2 . C3 H31 . 120.2 no
C4 . C3 H31 . 121.1 no
C3 . C4 C5 . 119.7(4) yes
C3 . C4 C7 . 121.6(4) yes
C5 . C4 C7 . 118.7(4) yes
C4 . C5 N1 . 121.0(4) yes
C4 . C5 H51 . 120.2 no
N1 . C5 H51 . 118.8 no
C2 . C6 O1 . 121.2(4) yes
C2 . C6 O2 . 113.1(4) yes
O1 . C6 O2 . 125.8(4) yes
C4 . C7 O3 . 114.0(4) yes
C4 . C7 O4 . 120.0(4) yes
O3 . C7 O4 . 126.0(4) yes
Co1 . O1 C6 . 164.7(4) yes
C6 . O2 H10 . 104.9 no
Co1 5_555 O5 Co1 . 66.47(14) yes
Co1 . O6 Co1 5_555 66.4(2) yes
Co1 . O7 H1 . 174.6 no
Co1 . O8 O9 . 124.4(11) yes
Co1 . O8 H4 . 76.5 no
O9 . O8 H4 . 150.0 no
O7 . H1 O7 5_554 131.6 no
O8 . H4 Co1 . 76.3 no

loop_
_geom_bond_atom_site_label_1
_geom_bond_atom_site_label_2
_geom_bond_site_symmetry_2
_geom_bond_distance
_geom_bond_publ_flag
Pt1 N1 2_665 2.021(3) yes
Pt1 Cl1 2_665 2.3139(10) yes
Pt1 Cl1 . 2.3139(10) yes
Pt1 N1 . 2.021(3) yes
Co1 O5 5_555 2.090(4) yes
Co1 Co1 5_555 2.233(3) yes
Co1 O1 . 2.131(4) yes
Co1 O5 . 1.979(5) yes
Co1 O6 . 2.039(5) yes
Co1 O7 . 2.155(9) yes
Co1 O8 . 2.061(8) yes
Co1 H4 . 2.062 no
N1 C1 . 1.351(5) yes
N1 C5 . 1.358(5) yes
C1 C2 . 1.395(5) yes
C1 H11 . 0.937 no
C2 C3 . 1.390(6) yes
C2 C6 . 1.506(6) yes
C3 C4 . 1.394(6) yes
C3 H31 . 0.942 no
C4 C5 . 1.394(6) yes
C4 C7 . 1.511(5) yes
C5 H51 . 0.952 no
C6 O1 . 1.224(5) yes
C6 O2 . 1.294(5) yes
C7 O3 . 1.299(5) yes
C7 O4 . 1.229(5) yes
O2 H10 . 0.854 no
O7 H1 . 1.159 no
O8 O9 . 1.85(3) yes
O8 H4 . 0.972 no

loop_
_geom_hbond_atom_site_label_D
_geom_hbond_site_symmetry_D
_geom_hbond_atom_site_label_H
_geom_hbond_atom_site_label_A
_geom_hbond_site_symmetry_A
_geom_hbond_angle_DHA
_geom_hbond_distance_DH
_geom_hbond_distance_HA
_geom_hbond_distance_DA
_geom_hbond_publ_flag
O7 5_554 H1 O7 . 131.6 1.159 1.159 2.114 yes
O2 . H10 O3 8_455 162.0 0.854 1.650 2.477(5) yes
